data_4111012
loop_
_publ_author_name
'Wai Yiu Hung'
'Jun Zhu'
'Ting Bin Wen'
'Ka Po Yu'
'Herman H. Y. Sung'
'Ian D. Williams'
'Zhenyang Lin'
'Guochen Jia'

_publ_section_title
;
 Osmabenzenes from the Reactions of a Dicationic Osmabenzyne Complex
;
_journal_name_full 'Journal of the American Chemical Society'
_journal_page_first 13742
_journal_page_last 13752
_journal_paper_doi 10.1021/ja064570w
_journal_volume 128
_journal_year 2006
_chemical_formula_moiety 'C55 H53 N2 O Os P2 Si, C F3 S O3, H2 O'
_chemical_formula_sum 'C56 H55 F3 N2 O5 Os P2 S Si'
_chemical_formula_weight 1205.31
_chemical_name_systematic
; 
 ? 
;
_space_group_IT_number 14
_symmetry_cell_setting monoclinic
_symmetry_space_group_name_Hall '-P 2yn'
_symmetry_space_group_name_H-M 'P 1 21/n 1'
_atom_sites_solution_hydrogens geom
_atom_sites_solution_primary direct
_atom_sites_solution_secondary difmap
_audit_creation_method SHELXL-97
_cell_angle_alpha 90.00
_cell_angle_beta 97.087(3)
_cell_angle_gamma 90.00
_cell_formula_units_Z 4
_cell_length_a 13.857(3)
_cell_length_b 19.181(4)
_cell_length_c 19.294(4)
_cell_measurement_temperature 173(2)
_cell_volume 5089.0(19)
_computing_structure_refinement 'SHELXL-97 (Sheldrick, 1997)'
_computing_structure_solution 'SHELXS-97 (Sheldrick, 1990)'
_diffrn_ambient_temperature 173(2)
_diffrn_measured_fraction_theta_full 0.997
_diffrn_measured_fraction_theta_max 0.997
_diffrn_radiation_monochromator graphite
_diffrn_radiation_source 'fine-focus sealed tube'
_diffrn_radiation_type MoK\a
_diffrn_radiation_wavelength 0.71073
_diffrn_reflns_av_R_equivalents 0.1063
_diffrn_reflns_av_sigmaI/netI 0.1253
_diffrn_reflns_limit_h_max 16
_diffrn_reflns_limit_h_min -13
_diffrn_reflns_limit_k_max 23
_diffrn_reflns_limit_k_min -22
_diffrn_reflns_limit_l_max 22
_diffrn_reflns_limit_l_min -23
_diffrn_reflns_number 30361
_diffrn_reflns_theta_full 25.50
_diffrn_reflns_theta_max 25.50
_diffrn_reflns_theta_min 1.71
_exptl_absorpt_coefficient_mu 2.696
_exptl_absorpt_correction_T_max 1.000000
_exptl_absorpt_correction_T_min 0.802551
_exptl_absorpt_correction_type empirical
_exptl_absorpt_process_details SADABS
_exptl_crystal_colour Brownish-red
_exptl_crystal_density_diffrn 1.573
_exptl_crystal_description Bar
_exptl_crystal_F_000 2432
_exptl_crystal_size_max 0.14
_exptl_crystal_size_mid 0.10
_exptl_crystal_size_min 0.06
_refine_diff_density_max 2.469
_refine_diff_density_min -2.351
_refine_diff_density_rms 0.181
_refine_ls_extinction_method none
_refine_ls_goodness_of_fit_ref 0.993
_refine_ls_hydrogen_treatment constr
_refine_ls_matrix_type full
_refine_ls_number_parameters 629
_refine_ls_number_reflns 9455
_refine_ls_number_restraints 41
_refine_ls_restrained_S_all 1.005
_refine_ls_R_factor_all 0.1082
_refine_ls_R_factor_gt 0.0564
_refine_ls_shift/su_max 0.004
_refine_ls_shift/su_mean 0.000
_refine_ls_structure_factor_coef Fsqd
_refine_ls_weighting_details 'calc w=1/[\s^2^(Fo^2^)+(0.0549P)^2^+0.0000P] where P=(Fo^2^+2Fc^2^)/3'
_refine_ls_weighting_scheme calc
_refine_ls_wR_factor_gt 0.1218
_refine_ls_wR_factor_ref 0.1322
_reflns_number_gt 5971
_reflns_number_total 9455
_reflns_threshold_expression >2sigma(I)
_cod_data_source_file ja064570wsi20060819_033529.cif
_cod_data_source_block bin49_Compound3
_cod_depositor_comments
;
The following automatic conversions were performed:

'_refine_ls_hydrogen_treatment' value 'Constr' changed to 'constr'
according to the built-in table from CIF Core dictionary named
'cif_core.dic' version 2.4.1 from 2010-06-29.

Automatic conversion script
Id: cif_fix_values 1715 2011-07-08 13:25:40Z adriana 
;
_cod_original_cell_volume 5089.1(17)
_cod_database_code 4111012

loop_
_symmetry_equiv_pos_as_xyz
'x, y, z'
'-x+1/2, y+1/2, -z+1/2'
'-x, -y, -z'
'x-1/2, -y-1/2, z-1/2'

loop_
_atom_site_label
_atom_site_type_symbol
_atom_site_fract_x
_atom_site_fract_y
_atom_site_fract_z
_atom_site_U_iso_or_equiv
_atom_site_adp_type
_atom_site_occupancy
_atom_site_symmetry_multiplicity
_atom_site_calc_flag
_atom_site_refinement_flags
_atom_site_disorder_assembly
_atom_site_disorder_group
Os1 Os 0.566258(11) 0.229085(7) 0.790020(7) 0.01892(3) Uani 1 1 d . . .
P1 P 0.61905(7) 0.32574(4) 0.86138(5) 0.0205(3) Uani 1 1 d . . .
P2 P 0.52483(7) 0.12829(4) 0.71893(5) 0.0206(3) Uani 1 1 d . . .
N1 N 0.7128(2) 0.19134(14) 0.80614(15) 0.0253(9) Uani 1 1 d . . .
N2 N 0.5712(2) 0.16089(14) 0.88143(15) 0.0230(9) Uani 1 1 d . . .
C1 C 0.5591(3) 0.28531(17) 0.7072(2) 0.0302(11) Uani 1 1 d . . .
C2 C 0.4722(3) 0.28908(18) 0.6558(2) 0.0332(12) Uani 1 1 d . . .
H2A H 0.4815 0.2945 0.6081 0.040 Uiso 1 1 calc R . .
C3 C 0.3791(3) 0.28538(19) 0.6712(2) 0.0360(13) Uani 1 1 d . . .
C4 C 0.3548(3) 0.28028(18) 0.7432(2) 0.0311(11) Uani 1 1 d . . .
C5 C 0.4279(3) 0.25872(17) 0.79403(19) 0.0240(9) Uani 1 1 d U . .
H5A H 0.4091 0.2577 0.8397 0.029 Uiso 1 1 calc R . .
C6 C 0.2992(3) 0.2898(2) 0.6123(2) 0.0503(15) Uani 1 1 d . . .
H6A H 0.3269 0.2927 0.5681 0.076 Uiso 1 1 calc R . .
H6B H 0.2599 0.3315 0.6180 0.076 Uiso 1 1 calc R . .
H6C H 0.2581 0.2482 0.6122 0.076 Uiso 1 1 calc R . .
O1 O 0.6344(2) 0.32499(14) 0.68923(14) 0.0400(9) Uani 1 1 d . . .
H1A H 0.6118 0.3588 0.6638 0.060 Uiso 1 1 d R . .
Si1 Si 0.23894(9) 0.31609(6) 0.76722(8) 0.0499(4) Uani 1 1 d . . .
C12 C 0.7396(3) 0.15146(18) 0.86416(19) 0.0267(11) Uani 1 1 d . . .
C13 C 0.8354(3) 0.1309(2) 0.8838(2) 0.0381(13) Uani 1 1 d . . .
H13A H 0.8520 0.1031 0.9242 0.046 Uiso 1 1 calc R . .
C14 C 0.9053(3) 0.1516(2) 0.8437(2) 0.0407(13) Uani 1 1 d . . .
H14A H 0.9711 0.1377 0.8559 0.049 Uiso 1 1 calc R . .
C15 C 0.8799(3) 0.19250(19) 0.7858(2) 0.0357(12) Uani 1 1 d . . .
H15A H 0.9277 0.2081 0.7581 0.043 Uiso 1 1 calc R . .
C16 C 0.7832(3) 0.21039(17) 0.7688(2) 0.0285(12) Uani 1 1 d . . .
H16A H 0.7659 0.2378 0.7281 0.034 Uiso 1 1 calc R . .
C22 C 0.6602(3) 0.13174(17) 0.90375(18) 0.0236(10) Uani 1 1 d . . .
C23 C 0.6701(3) 0.08665(18) 0.9606(2) 0.0351(12) Uani 1 1 d . . .
H23A H 0.7312 0.0655 0.9754 0.042 Uiso 1 1 calc R . .
C24 C 0.5923(3) 0.0726(2) 0.9953(2) 0.0364(13) Uani 1 1 d . . .
H24A H 0.6000 0.0439 1.0357 0.044 Uiso 1 1 calc R . .
C25 C 0.5022(3) 0.10030(19) 0.9715(2) 0.0341(12) Uani 1 1 d . . .
H25A H 0.4465 0.0896 0.9936 0.041 Uiso 1 1 calc R . .
C26 C 0.4965(3) 0.14379(18) 0.91486(18) 0.0243(10) Uani 1 1 d . . .
H26A H 0.4347 0.1630 0.8984 0.029 Uiso 1 1 calc R . .
C31 C 0.5899(2) 0.41291(18) 0.82795(18) 0.0223(10) Uani 1 1 d . . .
C32 C 0.5063(3) 0.42251(19) 0.7806(2) 0.0288(11) Uani 1 1 d . . .
H32A H 0.4694 0.3834 0.7624 0.035 Uiso 1 1 calc R . .
C33 C 0.4774(3) 0.48964(19) 0.7600(2) 0.0343(12) Uani 1 1 d . . .
H33A H 0.4202 0.4964 0.7281 0.041 Uiso 1 1 calc R . .
C34 C 0.5315(3) 0.54626(19) 0.7857(2) 0.0329(12) Uani 1 1 d . . .
H34A H 0.5101 0.5920 0.7725 0.039 Uiso 1 1 calc R . .
C35 C 0.6151(3) 0.53761(18) 0.8296(2) 0.0285(11) Uani 1 1 d . . .
H35A H 0.6537 0.5769 0.8450 0.034 Uiso 1 1 calc R . .
C36 C 0.6437(3) 0.47127(18) 0.85181(19) 0.0279(11) Uani 1 1 d . . .
H36A H 0.7009 0.4655 0.8838 0.033 Uiso 1 1 calc R . .
C41 C 0.5677(3) 0.32915(17) 0.94492(19) 0.0248(11) Uani 1 1 d . . .
C42 C 0.5045(3) 0.3822(2) 0.9579(2) 0.0334(12) Uani 1 1 d . . .
H42A H 0.4925 0.4196 0.9256 0.040 Uiso 1 1 calc R . .
C43 C 0.4585(3) 0.3808(2) 1.0181(2) 0.0388(13) Uani 1 1 d . . .
H43A H 0.4156 0.4174 1.0271 0.047 Uiso 1 1 calc R . .
C44 C 0.4745(3) 0.3271(2) 1.0642(2) 0.0429(14) Uani 1 1 d . . .
H44A H 0.4413 0.3258 1.1044 0.051 Uiso 1 1 calc R . .
C45 C 0.5392(3) 0.2743(2) 1.05280(19) 0.0329(11) Uani 1 1 d . . .
H45A H 0.5517 0.2375 1.0857 0.039 Uiso 1 1 calc R . .
C46 C 0.5847(3) 0.2754(2) 0.99404(18) 0.0295(11) Uani 1 1 d . . .
H46A H 0.6287 0.2391 0.9863 0.035 Uiso 1 1 calc R . .
C51 C 0.7518(2) 0.33306(16) 0.88233(18) 0.0194(10) Uani 1 1 d . . .
C52 C 0.8038(3) 0.31504(18) 0.94715(19) 0.0253(11) Uani 1 1 d . . .
H52A H 0.7701 0.2999 0.9844 0.030 Uiso 1 1 calc R . .
C53 C 0.9026(3) 0.3195(2) 0.9561(2) 0.0333(12) Uani 1 1 d . . .
H53A H 0.9371 0.3052 0.9994 0.040 Uiso 1 1 calc R . .
C54 C 0.9547(3) 0.34405(19) 0.9043(2) 0.0337(12) Uani 1 1 d . . .
H54A H 1.0236 0.3477 0.9117 0.040 Uiso 1 1 calc R . .
C55 C 0.9031(3) 0.36283(18) 0.8419(2) 0.0288(11) Uani 1 1 d . . .
H55A H 0.9369 0.3803 0.8056 0.035 Uiso 1 1 calc R . .
C56 C 0.8044(3) 0.35707(17) 0.83081(19) 0.0239(11) Uani 1 1 d . . .
H56A H 0.7710 0.3698 0.7867 0.029 Uiso 1 1 calc R . .
C61 C 0.5697(3) 0.04874(18) 0.76650(18) 0.0253(11) Uani 1 1 d . . .
C62 C 0.5086(3) 0.00688(18) 0.80272(19) 0.0308(12) Uani 1 1 d . . .
H62A H 0.4414 0.0172 0.8016 0.037 Uiso 1 1 calc R . .
C63 C 0.5505(3) -0.0507(2) 0.8405(2) 0.0414(14) Uani 1 1 d . . .
H63A H 0.5104 -0.0800 0.8645 0.050 Uiso 1 1 calc R . .
C64 C 0.6487(3) -0.0657(2) 0.8435(2) 0.0400(13) Uani 1 1 d . . .
H64A H 0.6757 -0.1041 0.8703 0.048 Uiso 1 1 calc R . .
C65 C 0.7069(3) -0.02460(19) 0.8075(2) 0.0364(12) Uani 1 1 d . . .
H65A H 0.7742 -0.0347 0.8091 0.044 Uiso 1 1 calc R . .
C66 C 0.6664(3) 0.03228(17) 0.76846(19) 0.0267(11) Uani 1 1 d . . .
H66A H 0.7066 0.0599 0.7429 0.032 Uiso 1 1 calc R . .
C71 C 0.5833(3) 0.11376(18) 0.64045(18) 0.0244(11) Uani 1 1 d . . .
C72 C 0.6361(3) 0.16491(19) 0.60993(18) 0.0246(11) Uani 1 1 d . . .
H72A H 0.6409 0.2104 0.6295 0.030 Uiso 1 1 calc R . .
C73 C 0.6815(3) 0.1503(2) 0.5517(2) 0.0338(12) Uani 1 1 d . . .
H73A H 0.7175 0.1858 0.5321 0.041 Uiso 1 1 calc R . .
C74 C 0.6750(3) 0.0839(2) 0.5212(2) 0.0330(12) Uani 1 1 d . . .
H74A H 0.7060 0.0737 0.4811 0.040 Uiso 1 1 calc R . .
C75 C 0.6215(3) 0.0333(2) 0.5515(2) 0.0321(12) Uani 1 1 d . . .
H75A H 0.6167 -0.0122 0.5320 0.039 Uiso 1 1 calc R . .
C76 C 0.5757(3) 0.04758(18) 0.60879(18) 0.0234(10) Uani 1 1 d . . .
H76A H 0.5382 0.0123 0.6274 0.035 Uiso 1 1 calc R . .
C81 C 0.3964(3) 0.11004(17) 0.69024(19) 0.0240(11) Uani 1 1 d . . .
C82 C 0.3608(3) 0.09867(18) 0.6193(2) 0.0292(11) Uani 1 1 d . . .
H82A H 0.4040 0.1005 0.5848 0.035 Uiso 1 1 calc R . .
C83 C 0.2632(3) 0.0849(2) 0.6001(2) 0.0347(12) Uani 1 1 d . . .
H83A H 0.2394 0.0786 0.5522 0.042 Uiso 1 1 calc R . .
C84 C 0.2001(3) 0.08010(19) 0.6498(2) 0.0322(12) Uani 1 1 d . . .
H84A H 0.1340 0.0678 0.6364 0.039 Uiso 1 1 calc R . .
C85 C 0.2330(3) 0.09330(18) 0.7191(2) 0.0298(11) Uani 1 1 d . . .
H85A H 0.1895 0.0920 0.7535 0.036 Uiso 1 1 calc R . .
C86 C 0.3306(3) 0.10842(17) 0.7378(2) 0.0246(11) Uani 1 1 d . . .
H86A H 0.3528 0.1180 0.7854 0.030 Uiso 1 1 calc R . .
C101 C 0.1301(3) 0.2613(3) 0.7482(2) 0.0545(16) Uani 1 1 d . . .
H10A H 0.1419 0.2158 0.7706 0.082 Uiso 1 1 calc R . .
H10B H 0.1155 0.2550 0.6976 0.082 Uiso 1 1 calc R . .
H10C H 0.0749 0.2840 0.7662 0.082 Uiso 1 1 calc R . .
C102 C 0.2086(4) 0.4028(3) 0.7191(3) 0.0915(15) Uani 1 1 d U . .
H10D H 0.2642 0.4345 0.7278 0.137 Uiso 1 1 calc R . .
H10E H 0.1517 0.4240 0.7362 0.137 Uiso 1 1 calc R . .
H10F H 0.1944 0.3940 0.6689 0.137 Uiso 1 1 calc R . .
C103 C 0.2555(4) 0.3417(3) 0.8576(3) 0.0956(15) Uani 1 1 d U . .
H10G H 0.2714 0.3006 0.8870 0.143 Uiso 1 1 calc R . .
H10H H 0.1955 0.3629 0.8697 0.143 Uiso 1 1 calc R . .
H10I H 0.3087 0.3755 0.8654 0.143 Uiso 1 1 calc R . .
O1W O 0.5644(3) 0.43662(18) 0.6063(2) 0.0856(15) Uani 1 1 d . . .
H1WA H 0.6057 0.4369 0.5772 0.103 Uiso 1 1 d R . .
H1WB H 0.5639 0.4762 0.6261 0.103 Uiso 1 1 d R . .
S1 S 0.67838(9) 0.43768(7) 0.43439(6) 0.0624(4) Uani 1 1 d D . .
O11 O 0.6509(3) 0.47661(19) 0.49306(14) 0.128(2) Uani 1 1 d D A .
O12 O 0.77842(16) 0.4433(2) 0.4261(2) 0.1159(19) Uani 1 1 d D A .
O13A O 0.6146(3) 0.4173(3) 0.3767(2) 0.100(3) Uiso 0.50 1 d PD A 1
C1SA C 0.6476(3) 0.3546(2) 0.4716(2) 0.095(3) Uiso 0.50 1 d PD A 1
F1A F 0.5542(2) 0.3473(4) 0.4868(3) 0.1271(12) Uiso 0.50 1 d PD A 1
F2A F 0.7046(3) 0.3362(4) 0.53088(19) 0.1271(12) Uiso 0.50 1 d PD A 1
F3A F 0.6575(4) 0.3029(3) 0.42344(19) 0.1271(12) Uiso 0.50 1 d PD A 1
O13B O 0.6073(3) 0.4430(4) 0.37406(19) 0.083(2) Uiso 0.50 1 d PD A 2
C1SB C 0.6977(3) 0.3490(2) 0.4625(2) 0.095(3) Uiso 0.50 1 d PD A 2
F1B F 0.6152(2) 0.3216(4) 0.4830(2) 0.1271(12) Uiso 0.50 1 d PD A 2
F2B F 0.7706(3) 0.3385(4) 0.5149(2) 0.1271(12) Uiso 0.50 1 d PD A 2
F3B F 0.7222(4) 0.3086(3) 0.40835(18) 0.1271(12) Uiso 0.50 1 d PD A 2

loop_
_atom_site_aniso_label
_atom_site_aniso_U_11
_atom_site_aniso_U_22
_atom_site_aniso_U_33
_atom_site_aniso_U_23
_atom_site_aniso_U_13
_atom_site_aniso_U_12
Os1 0.02318(7) 0.01007(5) 0.02243(6) 0.00002(7) -0.00144(5) 0.00009(7)
P1 0.0257(5) 0.0108(4) 0.0235(5) -0.0025(4) -0.0031(4) 0.0015(4)
P2 0.0280(5) 0.0106(4) 0.0226(5) -0.0014(4) 0.0007(4) -0.0026(4)
N1 0.0394(18) 0.0064(13) 0.0298(17) -0.0017(13) 0.0034(15) -0.0040(13)
N2 0.0286(17) 0.0102(13) 0.0288(16) -0.0124(13) -0.0017(14) -0.0038(12)
C1 0.030(2) 0.0121(18) 0.049(2) -0.0123(17) 0.0090(18) -0.0114(15)
C2 0.044(2) 0.020(2) 0.032(2) 0.0045(17) -0.0095(19) -0.0033(17)
C3 0.046(3) 0.020(2) 0.039(2) 0.0016(18) -0.008(2) -0.0077(18)
C4 0.026(2) 0.0163(18) 0.047(2) -0.0041(18) -0.0127(18) -0.0072(16)
C5 0.0330(17) 0.0142(15) 0.0227(15) 0.0053(13) -0.0048(13) -0.0111(13)
C6 0.049(3) 0.035(3) 0.062(3) -0.012(2) -0.016(2) 0.002(2)
O1 0.0503(18) 0.0309(15) 0.0385(16) 0.0102(13) 0.0037(14) -0.0024(13)
Si1 0.0323(7) 0.0350(6) 0.0779(9) -0.0257(7) -0.0116(7) 0.0091(6)
C12 0.028(2) 0.0133(17) 0.035(2) -0.0090(16) -0.0087(18) 0.0041(15)
C13 0.043(2) 0.024(2) 0.044(2) -0.0086(19) -0.009(2) 0.0164(18)
C14 0.034(2) 0.038(2) 0.048(3) -0.012(2) -0.002(2) 0.010(2)
C15 0.038(2) 0.0213(19) 0.048(2) -0.008(2) 0.009(2) -0.0035(18)
C16 0.031(2) 0.0081(17) 0.045(2) -0.0068(16) -0.0022(19) 0.0031(15)
C22 0.033(2) 0.0119(16) 0.0231(19) -0.0053(15) -0.0080(17) 0.0043(16)
C23 0.053(3) 0.0166(18) 0.033(2) -0.0037(18) -0.007(2) 0.0070(18)
C24 0.059(3) 0.021(2) 0.029(2) 0.0077(18) 0.002(2) -0.0061(19)
C25 0.053(3) 0.0208(19) 0.028(2) -0.0066(17) 0.006(2) -0.0094(19)
C26 0.021(2) 0.0252(19) 0.0256(19) -0.0099(17) -0.0031(16) -0.0011(16)
C31 0.0178(19) 0.0207(18) 0.028(2) 0.0010(16) -0.0006(16) 0.0027(15)
C32 0.026(2) 0.0211(19) 0.039(2) -0.0024(18) 0.0016(18) 0.0047(16)
C33 0.040(2) 0.025(2) 0.034(2) 0.0035(18) -0.0121(19) 0.0084(18)
C34 0.037(2) 0.0132(18) 0.048(2) 0.0048(18) 0.004(2) -0.0015(16)
C35 0.032(2) 0.0117(17) 0.044(2) -0.0045(17) 0.0139(18) -0.0012(16)
C36 0.035(2) 0.0207(19) 0.026(2) 0.0040(17) -0.0043(18) 0.0017(17)
C41 0.031(2) 0.0145(17) 0.0271(19) -0.0017(16) -0.0024(17) 0.0024(16)
C42 0.030(2) 0.032(2) 0.038(2) -0.0011(19) 0.0020(19) 0.0087(18)
C43 0.034(2) 0.039(2) 0.043(2) 0.001(2) 0.003(2) 0.0132(19)
C44 0.042(3) 0.059(3) 0.027(2) -0.006(2) 0.006(2) -0.010(2)
C45 0.049(2) 0.0229(19) 0.0264(19) -0.0021(19) 0.0033(18) -0.001(2)
C46 0.038(2) 0.0239(19) 0.0259(18) -0.0124(18) 0.0019(17) -0.0060(19)
C51 0.0217(19) 0.0063(15) 0.0286(19) -0.0019(15) -0.0034(16) -0.0027(14)
C52 0.026(2) 0.0223(19) 0.0249(19) -0.0083(17) -0.0081(17) 0.0058(16)
C53 0.037(2) 0.030(2) 0.030(2) -0.0077(18) -0.0088(19) 0.0082(18)
C54 0.024(2) 0.027(2) 0.050(2) -0.0129(19) 0.0020(19) 0.0068(17)
C55 0.031(2) 0.0164(18) 0.040(2) -0.0044(18) 0.0064(18) -0.0043(16)
C56 0.027(2) 0.0152(17) 0.028(2) -0.0012(16) -0.0025(17) 0.0010(15)
C61 0.037(2) 0.0164(17) 0.0218(18) -0.0076(15) 0.0010(18) 0.0005(16)
C62 0.049(2) 0.0159(18) 0.029(2) 0.0000(17) 0.0092(19) 0.0064(18)
C63 0.076(3) 0.0164(19) 0.032(2) 0.0014(18) 0.008(2) -0.003(2)
C64 0.066(3) 0.019(2) 0.031(2) -0.0002(18) -0.010(2) 0.007(2)
C65 0.043(2) 0.026(2) 0.036(2) -0.0115(19) -0.012(2) 0.0144(18)
C66 0.039(2) 0.0060(16) 0.032(2) 0.0000(16) -0.0082(18) 0.0027(16)
C71 0.025(2) 0.0239(19) 0.0235(19) 0.0032(16) 0.0001(16) 0.0057(16)
C72 0.030(2) 0.0206(18) 0.0234(19) 0.0059(16) 0.0036(17) 0.0022(16)
C73 0.040(2) 0.028(2) 0.033(2) 0.0108(18) 0.0023(19) 0.0003(19)
C74 0.039(2) 0.033(2) 0.028(2) 0.0009(18) 0.0033(19) 0.0099(19)
C75 0.034(2) 0.023(2) 0.036(2) -0.0006(18) -0.0067(19) 0.0020(18)
C76 0.026(2) 0.0181(18) 0.0254(19) -0.0030(16) 0.0013(17) -0.0011(16)
C81 0.032(2) 0.0088(16) 0.030(2) 0.0024(16) 0.0006(17) 0.0016(15)
C82 0.027(2) 0.0229(19) 0.036(2) 0.0032(18) -0.0011(18) -0.0009(17)
C83 0.030(2) 0.034(2) 0.037(2) 0.002(2) -0.0075(19) -0.0035(19)
C84 0.025(2) 0.0207(19) 0.048(2) 0.0028(19) -0.0052(19) -0.0021(17)
C85 0.033(2) 0.0195(18) 0.038(2) -0.0055(18) 0.0111(18) -0.0018(17)
C86 0.032(2) 0.0128(17) 0.028(2) 0.0063(16) -0.0002(17) -0.0012(16)
C101 0.039(3) 0.071(3) 0.055(3) -0.016(3) 0.012(2) -0.014(2)
C102 0.089(2) 0.081(2) 0.105(3) 0.001(2) 0.012(2) 0.006(2)
C103 0.091(2) 0.102(2) 0.095(2) -0.015(2) 0.016(2) 0.001(2)
O1W 0.107(3) 0.052(2) 0.093(3) 0.024(2) -0.008(2) 0.001(2)
S1 0.0650(9) 0.0692(8) 0.0478(7) 0.0058(7) -0.0136(7) -0.0227(7)
O11 0.181(4) 0.083(3) 0.133(4) -0.005(3) 0.068(3) -0.011(3)
O12 0.048(2) 0.115(3) 0.179(4) -0.051(3) -0.009(3) -0.018(2)

loop_
_atom_type_symbol
_atom_type_description
_atom_type_scat_dispersion_real
_atom_type_scat_dispersion_imag
_atom_type_scat_source
C C 0.0033 0.0016 'International Tables Vol C Tables 4.2.6.8 and 6.1.1.4'
H H 0.0000 0.0000 'International Tables Vol C Tables 4.2.6.8 and 6.1.1.4'
N N 0.0061 0.0033 'International Tables Vol C Tables 4.2.6.8 and 6.1.1.4'
O O 0.0106 0.0060 'International Tables Vol C Tables 4.2.6.8 and 6.1.1.4'
F F 0.0171 0.0103 'International Tables Vol C Tables 4.2.6.8 and 6.1.1.4'
Si Si 0.0817 0.0704 'International Tables Vol C Tables 4.2.6.8 and 6.1.1.4'
P P 0.1023 0.0942 'International Tables Vol C Tables 4.2.6.8 and 6.1.1.4'
S S 0.1246 0.1234 'International Tables Vol C Tables 4.2.6.8 and 6.1.1.4'
Os Os -1.2165 7.6030 'International Tables Vol C Tables 4.2.6.8 and 6.1.1.4'

loop_
_geom_angle_atom_site_label_1
_geom_angle_atom_site_label_2
_geom_angle_atom_site_label_3
_geom_angle
C1 Os1 C5 85.53(15)
C1 Os1 N1 105.13(14)
C5 Os1 N1 168.95(13)
C1 Os1 N2 177.26(12)
C5 Os1 N2 94.18(13)
N1 Os1 N2 75.32(11)
C1 Os1 P1 91.42(11)
C5 Os1 P1 89.08(10)
N1 Os1 P1 87.76(8)
N2 Os1 P1 91.30(7)
C1 Os1 P2 89.57(11)
C5 Os1 P2 95.04(10)
N1 Os1 P2 88.07(8)
N2 Os1 P2 87.74(7)
P1 Os1 P2 175.83(3)
C31 P1 C51 100.39(15)
C31 P1 C41 100.63(16)
C51 P1 C41 106.79(16)
C31 P1 Os1 118.27(12)
C51 P1 Os1 114.58(11)
C41 P1 Os1 114.29(12)
C71 P2 C81 103.56(17)
C71 P2 C61 97.43(17)
C81 P2 C61 104.31(16)
C71 P2 Os1 119.88(12)
C81 P2 Os1 118.82(12)
C61 P2 Os1 109.83(11)
C16 N1 C12 116.9(3)
C16 N1 Os1 124.9(2)
C12 N1 Os1 117.7(2)
C26 N2 C22 118.1(3)
C26 N2 Os1 126.2(2)
C22 N2 Os1 115.6(2)
O1 C1 C2 113.0(3)
O1 C1 Os1 124.0(3)
C2 C1 Os1 123.0(3)
C3 C2 C1 124.9(4)
C2 C3 C4 122.9(4)
C2 C3 C6 117.8(4)
C4 C3 C6 119.3(4)
C5 C4 C3 117.2(4)
C5 C4 Si1 120.9(3)
C3 C4 Si1 121.1(3)
C4 C5 Os1 132.5(3)
C103 Si1 C101 110.7(3)
C103 Si1 C4 109.4(2)
C101 Si1 C4 116.9(2)
C103 Si1 C102 103.0(3)
C101 Si1 C102 105.8(2)
C4 Si1 C102 110.1(2)
N1 C12 C13 122.3(4)
N1 C12 C22 115.2(3)
C13 C12 C22 122.5(3)
C14 C13 C12 118.8(4)
C13 C14 C15 119.7(4)
C14 C15 C16 118.6(4)
N1 C16 C15 123.7(4)
N2 C22 C23 119.8(3)
N2 C22 C12 115.8(3)
C23 C22 C12 124.4(3)
C24 C23 C22 120.2(4)
C23 C24 C25 119.9(4)
C26 C25 C24 117.4(4)
N2 C26 C25 124.5(3)
C36 C31 C32 118.5(3)
C36 C31 P1 122.4(3)
C32 C31 P1 118.9(3)
C33 C32 C31 119.7(3)
C34 C33 C32 120.2(3)
C35 C34 C33 120.8(3)
C34 C35 C36 119.6(3)
C35 C36 C31 121.0(3)
C42 C41 C46 118.4(4)
C42 C41 P1 120.3(3)
C46 C41 P1 121.0(3)
C41 C42 C43 120.1(4)
C44 C43 C42 120.3(4)
C43 C44 C45 120.4(4)
C46 C45 C44 119.6(4)
C45 C46 C41 121.2(4)
C56 C51 C52 117.6(3)
C56 C51 P1 118.0(3)
C52 C51 P1 124.4(3)
C53 C52 C51 119.6(4)
C52 C53 C54 122.4(3)
C55 C54 C53 117.4(4)
C56 C55 C54 121.5(4)
C55 C56 C51 121.5(3)
C66 C61 C62 119.9(3)
C66 C61 P2 118.1(3)
C62 C61 P2 122.0(3)
C63 C62 C61 117.9(4)
C64 C63 C62 121.7(4)
C65 C64 C63 119.6(4)
C64 C65 C66 119.7(4)
C61 C66 C65 121.2(4)
C72 C71 C76 117.8(3)
C72 C71 P2 123.5(3)
C76 C71 P2 118.7(3)
C73 C72 C71 121.0(3)
C72 C73 C74 120.9(4)
C75 C74 C73 117.8(4)
C76 C75 C74 121.6(4)
C75 C76 C71 120.9(3)
C86 C81 C82 117.6(3)
C86 C81 P2 120.3(3)
C82 C81 P2 122.2(3)
C83 C82 C81 120.2(4)
C84 C83 C82 120.6(4)
C83 C84 C85 119.9(4)
C84 C85 C86 118.9(4)
C81 C86 C85 122.6(3)
O13A S1 O12 117.7(3)
O13A S1 O13B 20.5(4)
O12 S1 O13B 119.1(2)
O13A S1 O11 124.7(3)
O12 S1 O11 113.8(2)
O13B S1 O11 112.2(3)
O13A S1 C1SB 91.8(3)
O12 S1 C1SB 89.6(2)
O13B S1 C1SB 112.0(3)
O11 S1 C1SB 107.3(2)
O13A S1 C1SA 85.0(3)
O12 S1 C1SA 113.0(2)
O13B S1 C1SA 102.2(3)
O11 S1 C1SA 92.7(2)
C1SB S1 C1SA 23.76(18)
F2A C1SA F1A 105.0(4)
F2A C1SA F3A 106.5(4)
F1A C1SA F3A 104.2(4)
F2A C1SA S1 114.9(4)
F1A C1SA S1 116.7(4)
F3A C1SA S1 108.5(3)
F2B C1SB F1B 107.5(4)
F2B C1SB F3B 104.6(4)
F1B C1SB F3B 107.3(4)
F2B C1SB S1 115.9(4)
F1B C1SB S1 110.8(4)
F3B C1SB S1 110.3(3)

loop_
_geom_bond_atom_site_label_1
_geom_bond_atom_site_label_2
_geom_bond_distance
Os1 C1 1.921(4)
Os1 C5 2.010(4)
Os1 N1 2.142(3)
Os1 N2 2.190(3)
Os1 P1 2.3704(9)
Os1 P2 2.3988(9)
P1 C31 1.820(4)
P1 C51 1.840(4)
P1 C41 1.842(4)
P2 C71 1.825(4)
P2 C81 1.831(4)
P2 C61 1.848(4)
N1 C16 1.334(5)
N1 C12 1.369(4)
N2 C26 1.326(5)
N2 C22 1.375(4)
C1 O1 1.370(5)
C1 C2 1.464(5)
C2 C3 1.362(6)
C3 C4 1.472(6)
C3 C6 1.488(6)
C4 C5 1.383(5)
C4 Si1 1.857(4)
Si1 C103 1.799(6)
Si1 C101 1.838(5)
Si1 C102 1.925(6)
C12 C13 1.391(5)
C12 C22 1.464(5)
C13 C14 1.370(6)
C14 C15 1.376(6)
C15 C16 1.383(5)
C22 C23 1.390(5)
C23 C24 1.365(6)
C24 C25 1.381(6)
C25 C26 1.370(5)
C31 C36 1.391(5)
C31 C32 1.396(5)
C32 C33 1.392(5)
C33 C34 1.377(5)
C34 C35 1.358(5)
C35 C36 1.385(5)
C41 C42 1.385(5)
C41 C46 1.401(5)
C42 C43 1.394(6)
C43 C44 1.361(6)
C44 C45 1.389(6)
C45 C46 1.364(5)
C51 C56 1.382(5)
C51 C52 1.407(5)
C52 C53 1.362(5)
C53 C54 1.387(6)
C54 C55 1.370(5)
C55 C56 1.363(5)
C61 C66 1.372(5)
C61 C62 1.413(5)
C62 C63 1.409(5)
C63 C64 1.384(6)
C64 C65 1.376(6)
C65 C66 1.403(5)
C71 C72 1.397(5)
C71 C76 1.407(5)
C72 C73 1.381(5)
C73 C74 1.402(5)
C74 C75 1.393(6)
C75 C76 1.368(5)
C81 C86 1.370(5)
C81 C82 1.413(5)
C82 C83 1.384(5)
C83 C84 1.378(6)
C84 C85 1.384(5)
C85 C86 1.386(5)
S1 O13A 1.389(4)
S1 O12 1.419(3)
S1 O13B 1.433(4)
S1 O11 1.446(3)
S1 C1SB 1.794(4)
S1 C1SA 1.819(4)
C1SA F2A 1.355(5)
C1SA F1A 1.370(5)
C1SA F3A 1.377(5)
C1SB F2B 1.353(5)
C1SB F1B 1.361(5)
C1SB F3B 1.376(5)

loop_
_geom_hbond_atom_site_label_D
_geom_hbond_atom_site_label_H
_geom_hbond_atom_site_label_A
_geom_hbond_distance_DH
_geom_hbond_distance_HA
_geom_hbond_distance_DA
_geom_hbond_angle_DHA
O1 H1A O1W 0.85 1.93 2.775(4) 178.3
O1W H1WA O11 0.85 1.96 2.729(5) 149.1
